data_4113517
loop_
_publ_author_name
'Ned J. Hardman'
'Robert J. Wright'
'Andrew D. Phillips'
'Philip P. Power'

_publ_section_title
;
 Structures, Bonding, and Reaction Chemistry of the Neutral
 Organogallium(I) Compounds (GaAr)n (n= 1 or 2) (Ar = Terphenyl or Related
 Ligand): An Experimental Investigation of Ga-Ga Multiple Bonding
;
_journal_name_full 'Journal of the American Chemical Society'
_journal_page_first 2667
_journal_page_last 2679
_journal_paper_doi 10.1021/ja028579j
_journal_volume 125
_journal_year 2003
_chemical_formula_sum 'C84 H110 Ga2 I2'
_chemical_formula_weight 1512.96
_chemical_melting_point 503
_chemical_name_common (Ar*GaI)2.2C6H6
_chemical_name_systematic
; 
 ? 
;
_space_group_IT_number 2
_symmetry_cell_setting triclinic
_symmetry_space_group_name_Hall '-P 1'
_symmetry_space_group_name_H-M 'P -1'
_atom_sites_solution_hydrogens geom
_atom_sites_solution_primary direct
_atom_sites_solution_secondary difmap
_audit_creation_method SHELXL-97
_cell_angle_alpha 89.50(3)
_cell_angle_beta 71.97(2)
_cell_angle_gamma 89.94(3)
_cell_formula_units_Z 2
_cell_length_a 13.969(9)
_cell_length_b 15.832(11)
_cell_length_c 17.957(9)
_cell_measurement_reflns_used 867
_cell_measurement_temperature 90(2)
_cell_measurement_theta_max 60.195
_cell_measurement_theta_min 4.766
_cell_volume 3776(4)
_computing_cell_refinement 'Bruker SAINT'
_computing_data_collection 'Bruker SMART'
_computing_data_reduction 'Bruker SAINT'
_computing_molecular_graphics 'SHELXTL 5, XP (Sheldrick, 1994)'
_computing_publication_material 'SHELXL-97 (Sheldrick, 1997)'
_computing_structure_refinement 'SHELXL-97 (Sheldrick, 1997)'
_computing_structure_solution 'SHELXS-97 (Sheldrick, 1990)'
_diffrn_ambient_temperature 90(2)
_diffrn_detector_area_resol_mean 8.3
_diffrn_measured_fraction_theta_full 0.986
_diffrn_measured_fraction_theta_max 0.986
_diffrn_measurement_device_type 'Bruker SMART 1000'
_diffrn_measurement_method \w
_diffrn_radiation_monochromator graphite
_diffrn_radiation_source 'normal-focus sealed tube'
_diffrn_radiation_type MoK\a
_diffrn_radiation_wavelength 0.71073
_diffrn_reflns_av_R_equivalents 0.0568
_diffrn_reflns_av_sigmaI/netI 0.0988
_diffrn_reflns_limit_h_max 16
_diffrn_reflns_limit_h_min -16
_diffrn_reflns_limit_k_max 19
_diffrn_reflns_limit_k_min -19
_diffrn_reflns_limit_l_max 21
_diffrn_reflns_limit_l_min -21
_diffrn_reflns_number 34218
_diffrn_reflns_theta_full 25.25
_diffrn_reflns_theta_max 25.25
_diffrn_reflns_theta_min 1.19
_diffrn_standards_interval_time
;
frames measured at beginning and end of data collection 
;
_diffrn_standards_number '50 frames remeasured'
_exptl_absorpt_coefficient_mu 1.573
_exptl_absorpt_correction_T_max 0.7336
_exptl_absorpt_correction_T_min 0.5938
_exptl_absorpt_correction_type none
_exptl_crystal_colour yellow
_exptl_crystal_density_diffrn 1.331
_exptl_crystal_description block
_exptl_crystal_F_000 1564
_exptl_crystal_size_max 0.37
_exptl_crystal_size_mid 0.28
_exptl_crystal_size_min 0.21
_refine_diff_density_max 2.999
_refine_diff_density_min -1.790
_refine_diff_density_rms 0.143
_refine_ls_extinction_method none
_refine_ls_goodness_of_fit_ref 1.015
_refine_ls_hydrogen_treatment constr
_refine_ls_matrix_type full
_refine_ls_number_parameters 795
_refine_ls_number_reflns 13493
_refine_ls_number_restraints 0
_refine_ls_restrained_S_all 1.015
_refine_ls_R_factor_all 0.0722
_refine_ls_R_factor_gt 0.0604
_refine_ls_shift/su_max 0.001
_refine_ls_shift/su_mean 0.000
_refine_ls_structure_factor_coef Fsqd
_refine_ls_weighting_details 'calc w=1/[\s^2^(Fo^2^)+(0.0490P)^2^+14.7617P] where P=(Fo^2^+2Fc^2^)/3'
_refine_ls_weighting_scheme calc
_refine_ls_wR_factor_gt 0.1466
_refine_ls_wR_factor_ref 0.1577
_reflns_number_gt 11564
_reflns_number_total 13493
_reflns_threshold_expression I>2/s(I)
_cod_data_source_file ja028579jsi20021203_051449.cif
_cod_data_source_block adp62
_cod_database_code 4113517

loop_
_symmetry_equiv_pos_as_xyz
'x, y, z'
'-x, -y, -z'

loop_
_atom_site_label
_atom_site_type_symbol
_atom_site_fract_x
_atom_site_fract_y
_atom_site_fract_z
_atom_site_U_iso_or_equiv
_atom_site_adp_type
_atom_site_occupancy
_atom_site_symmetry_multiplicity
_atom_site_calc_flag
_atom_site_refinement_flags
I1 I 0.59960(4) 0.42340(4) 0.83086(3) 0.03602(15) Uani 1 1 d .
I2 I 0.59488(4) 0.10025(3) 0.33773(3) 0.02937(14) Uani 1 1 d .
Ga1 Ga 0.58888(5) 0.48637(5) 0.96125(4) 0.01982(18) Uani 1 1 d .
Ga2 Ga 0.58856(5) 0.01866(5) 0.46142(4) 0.01678(17) Uani 1 1 d .
C1 C 0.7146(5) 0.5066(4) 0.9866(4) 0.0188(14) Uani 1 1 d .
C2 C 0.7501(5) 0.4409(4) 1.0257(4) 0.0192(14) Uani 1 1 d .
C3 C 0.8299(5) 0.4572(5) 1.0550(4) 0.0249(16) Uani 1 1 d .
H3A H 0.8527 0.4141 1.0825 0.030 Uiso 1 1 calc R
C4 C 0.8764(5) 0.5361(4) 1.0444(4) 0.0231(16) Uani 1 1 d .
H4A H 0.9300 0.5470 1.0650 0.028 Uiso 1 1 calc R
C5 C 0.8434(5) 0.5991(5) 1.0031(4) 0.0203(14) Uani 1 1 d .
H5A H 0.8758 0.6527 0.9954 0.024 Uiso 1 1 calc R
C6 C 0.7642(5) 0.5850(4) 0.9731(4) 0.0186(15) Uani 1 1 d .
C7 C 0.7088(5) 0.3530(5) 1.0298(4) 0.0228(15) Uani 1 1 d .
C8 C 0.7519(5) 0.2977(5) 0.9663(4) 0.0267(16) Uani 1 1 d .
C9 C 0.7169(5) 0.2152(5) 0.9705(4) 0.0252(16) Uani 1 1 d .
H9A H 0.7454 0.1790 0.9274 0.030 Uiso 1 1 calc R
C10 C 0.6418(5) 0.1832(4) 1.0353(4) 0.0216(15) Uani 1 1 d .
C11 C 0.6008(5) 0.2366(4) 1.0965(4) 0.0225(15) Uani 1 1 d .
H11A H 0.5486 0.2161 1.1406 0.027 Uiso 1 1 calc R
C12 C 0.6330(5) 0.3205(4) 1.0964(4) 0.0183(14) Uani 1 1 d .
C13 C 0.8381(8) 0.3284(6) 0.8947(6) 0.053(3) Uani 1 1 d .
H13A H 0.8312 0.3910 0.8899 0.063 Uiso 1 1 calc R
C14 C 0.9411(7) 0.3107(7) 0.9082(7) 0.069(4) Uani 1 1 d .
H14A H 0.9958 0.3303 0.8625 0.103 Uiso 1 1 calc R
H14B H 0.9482 0.2499 0.9157 0.103 Uiso 1 1 calc R
H14C H 0.9443 0.3408 0.9548 0.103 Uiso 1 1 calc R
C15 C 0.8382(9) 0.2894(8) 0.8179(6) 0.069(4) Uani 1 1 d .
H15A H 0.7734 0.3003 0.8091 0.104 Uiso 1 1 calc R
H15B H 0.8486 0.2283 0.8200 0.104 Uiso 1 1 calc R
H15C H 0.8925 0.3143 0.7749 0.104 Uiso 1 1 calc R
C16 C 0.6050(6) 0.0921(5) 1.0398(5) 0.0287(17) Uani 1 1 d .
H16A H 0.5298 0.0946 1.0561 0.034 Uiso 1 1 calc R
C17 C 0.6377(6) 0.0450(5) 0.9636(5) 0.0355(19) Uani 1 1 d .
H17A H 0.6199 0.0778 0.9233 0.053 Uiso 1 1 calc R
H17B H 0.6037 -0.0100 0.9705 0.053 Uiso 1 1 calc R
H17C H 0.7107 0.0365 0.9475 0.053 Uiso 1 1 calc R
C18 C 0.6324(9) 0.0414(5) 1.1034(6) 0.050(3) Uani 1 1 d .
H18A H 0.6077 -0.0167 1.1045 0.075 Uiso 1 1 calc R
H18B H 0.6013 0.0676 1.1544 0.075 Uiso 1 1 calc R
H18C H 0.7057 0.0408 1.0919 0.075 Uiso 1 1 calc R
C19 C 0.5900(5) 0.3744(5) 1.1684(4) 0.0254(16) Uani 1 1 d .
H19A H 0.5960 0.4348 1.1506 0.030 Uiso 1 1 calc R
C20 C 0.4782(6) 0.3568(5) 1.2108(5) 0.0344(19) Uani 1 1 d .
H20A H 0.4396 0.3638 1.1740 0.052 Uiso 1 1 calc R
H20B H 0.4535 0.3965 1.2541 0.052 Uiso 1 1 calc R
H20C H 0.4703 0.2988 1.2315 0.052 Uiso 1 1 calc R
C21 C 0.6524(7) 0.3637(5) 1.2255(5) 0.039(2) Uani 1 1 d .
H21A H 0.7235 0.3751 1.1977 0.058 Uiso 1 1 calc R
H21B H 0.6450 0.3058 1.2463 0.058 Uiso 1 1 calc R
H21C H 0.6282 0.4035 1.2688 0.058 Uiso 1 1 calc R
C22 C 0.7394(5) 0.6555(4) 0.9235(4) 0.0222(16) Uani 1 1 d .
C23 C 0.7800(5) 0.6512(5) 0.8411(4) 0.0276(17) Uani 1 1 d .
C24 C 0.7660(6) 0.7240(6) 0.7978(5) 0.035(2) Uani 1 1 d .
H24A H 0.7920 0.7229 0.7423 0.042 Uiso 1 1 calc R
C25 C 0.7167(6) 0.7955(5) 0.8327(5) 0.036(2) Uani 1 1 d .
C26 C 0.6764(5) 0.7956(5) 0.9120(5) 0.0315(18) Uani 1 1 d .
H26A H 0.6404 0.8440 0.9365 0.038 Uiso 1 1 calc R
C27 C 0.6861(5) 0.7261(5) 0.9594(5) 0.0282(17) Uani 1 1 d .
C28 C 0.8388(6) 0.5764(6) 0.8009(5) 0.035(2) Uani 1 1 d .
H28A H 0.8107 0.5253 0.8334 0.042 Uiso 1 1 calc R
C29 C 0.9502(6) 0.5836(6) 0.7961(6) 0.044(2) Uani 1 1 d .
H29A H 0.9553 0.5933 0.8486 0.066 Uiso 1 1 calc R
H29B H 0.9812 0.6308 0.7615 0.066 Uiso 1 1 calc R
H29C H 0.9850 0.5310 0.7753 0.066 Uiso 1 1 calc R
C30 C 0.8320(8) 0.5612(7) 0.7184(5) 0.047(2) Uani 1 1 d .
H30A H 0.7612 0.5564 0.7208 0.071 Uiso 1 1 calc R
H30B H 0.8672 0.5087 0.6977 0.071 Uiso 1 1 calc R
H30C H 0.8633 0.6085 0.6840 0.071 Uiso 1 1 calc R
C31 C 0.7099(7) 0.8771(6) 0.7857(5) 0.043(2) Uani 1 1 d .
H31A H 0.6583 0.9132 0.8229 0.052 Uiso 1 1 calc R
C32 C 0.6737(8) 0.8655(6) 0.7197(6) 0.052(3) Uani 1 1 d .
H32A H 0.6721 0.9201 0.6940 0.079 Uiso 1 1 calc R
H32B H 0.6056 0.8415 0.7377 0.079 Uiso 1 1 calc R
H32C H 0.7186 0.8269 0.6825 0.079 Uiso 1 1 calc R
C33 C 0.8077(6) 0.9265(5) 0.7667(4) 0.0278(17) Uani 1 1 d .
H33A H 0.8026 0.9777 0.7371 0.042 Uiso 1 1 calc R
H33B H 0.8632 0.8915 0.7354 0.042 Uiso 1 1 calc R
H33C H 0.8203 0.9422 0.8155 0.042 Uiso 1 1 calc R
C34 C 0.6421(5) 0.7338(5) 1.0473(5) 0.0273(17) Uani 1 1 d .
H34A H 0.6368 0.6756 1.0705 0.033 Uiso 1 1 calc R
C35 C 0.5350(6) 0.7734(6) 1.0726(6) 0.044(2) Uani 1 1 d .
H35A H 0.4910 0.7408 1.0504 0.066 Uiso 1 1 calc R
H35B H 0.5391 0.8319 1.0535 0.066 Uiso 1 1 calc R
H35C H 0.5076 0.7726 1.1299 0.066 Uiso 1 1 calc R
C36 C 0.7081(6) 0.7868(5) 1.0831(5) 0.0352(19) Uani 1 1 d .
H36A H 0.7763 0.7632 1.0681 0.053 Uiso 1 1 calc R
H36B H 0.6794 0.7859 1.1403 0.053 Uiso 1 1 calc R
H36C H 0.7108 0.8451 1.0639 0.053 Uiso 1 1 calc R
C37 C 0.7158(4) -0.0056(4) 0.4845(4) 0.0144(13) Uani 1 1 d .
C38 C 0.7664(5) -0.0828(4) 0.4684(4) 0.0147(13) Uani 1 1 d .
C39 C 0.8476(5) -0.0991(4) 0.4978(4) 0.0179(14) Uani 1 1 d .
H39A H 0.8823 -0.1514 0.4872 0.022 Uiso 1 1 calc R
C40 C 0.8766(5) -0.0392(4) 0.5419(4) 0.0178(14) Uani 1 1 d .
H40A H 0.9282 -0.0519 0.5644 0.021 Uiso 1 1 calc R
C41 C 0.8310(5) 0.0395(4) 0.5537(4) 0.0181(14) Uani 1 1 d .
H41A H 0.8542 0.0814 0.5816 0.022 Uiso 1 1 calc R
C42 C 0.7510(5) 0.0576(4) 0.5249(4) 0.0166(13) Uani 1 1 d .
C43 C 0.7468(5) -0.1471(4) 0.4145(4) 0.0172(14) Uani 1 1 d .
C44 C 0.7873(5) -0.1331(4) 0.3323(4) 0.0184(14) Uani 1 1 d .
C45 C 0.7836(5) -0.1990(4) 0.2823(4) 0.0195(14) Uani 1 1 d .
H45A H 0.8112 -0.1905 0.2273 0.023 Uiso 1 1 calc R
C46 C 0.7407(5) -0.2768(5) 0.3101(4) 0.0219(15) Uani 1 1 d .
C47 C 0.6986(5) -0.2886(4) 0.3899(4) 0.0214(15) Uani 1 1 d .
H47A H 0.6678 -0.3412 0.4090 0.026 Uiso 1 1 calc R
C48 C 0.7002(5) -0.2248(4) 0.4439(4) 0.0185(14) Uani 1 1 d .
C49 C 0.8426(5) -0.0512(5) 0.2976(4) 0.0248(16) Uani 1 1 d .
H49A H 0.8111 -0.0043 0.3339 0.030 Uiso 1 1 calc R
C50 C 0.9548(6) -0.0550(6) 0.2924(5) 0.039(2) Uani 1 1 d .
H50A H 0.9607 -0.0695 0.3440 0.058 Uiso 1 1 calc R
H50B H 0.9861 0.0002 0.2756 0.058 Uiso 1 1 calc R
H50C H 0.9888 -0.0979 0.2545 0.058 Uiso 1 1 calc R
C51 C 0.8340(6) -0.0280(5) 0.2154(4) 0.0350(19) Uani 1 1 d .
H51A H 0.7628 -0.0256 0.2182 0.052 Uiso 1 1 calc R
H51B H 0.8682 -0.0711 0.1776 0.052 Uiso 1 1 calc R
H51C H 0.8655 0.0271 0.1986 0.052 Uiso 1 1 calc R
C52 C 0.7457(5) -0.3495(4) 0.2526(4) 0.0216(14) Uani 1 1 d .
H52A H 0.7788 -0.3272 0.1984 0.026 Uiso 1 1 calc R
C53 C 0.6398(5) -0.3809(5) 0.2565(5) 0.0311(17) Uani 1 1 d .
H53A H 0.6458 -0.4270 0.2192 0.047 Uiso 1 1 calc R
H53B H 0.6017 -0.3343 0.2431 0.047 Uiso 1 1 calc R
H53C H 0.6046 -0.4013 0.3096 0.047 Uiso 1 1 calc R
C54 C 0.8100(6) -0.4231(5) 0.2667(5) 0.0282(17) Uani 1 1 d .
H54A H 0.8770 -0.4021 0.2640 0.042 Uiso 1 1 calc R
H54B H 0.8164 -0.4661 0.2266 0.042 Uiso 1 1 calc R
H54C H 0.7776 -0.4479 0.3186 0.042 Uiso 1 1 calc R
C55 C 0.6563(6) -0.2431(5) 0.5320(4) 0.0252(16) Uani 1 1 d .
H55A H 0.6485 -0.1880 0.5600 0.030 Uiso 1 1 calc R
C56 C 0.5529(6) -0.2857(5) 0.5539(4) 0.0276(16) Uani 1 1 d .
H56A H 0.5070 -0.2509 0.5351 0.041 Uiso 1 1 calc R
H56B H 0.5262 -0.2919 0.6110 0.041 Uiso 1 1 calc R
H56C H 0.5594 -0.3415 0.5297 0.041 Uiso 1 1 calc R
C57 C 0.7260(6) -0.2993(5) 0.5625(5) 0.0330(18) Uani 1 1 d .
H57A H 0.6953 -0.3094 0.6188 0.050 Uiso 1 1 calc R
H57B H 0.7911 -0.2710 0.5532 0.050 Uiso 1 1 calc R
H57C H 0.7361 -0.3534 0.5350 0.050 Uiso 1 1 calc R
C58 C 0.7114(5) 0.1465(4) 0.5290(4) 0.0169(13) Uani 1 1 d .
C59 C 0.7610(5) 0.2052(4) 0.4697(4) 0.0210(15) Uani 1 1 d .
C60 C 0.7257(5) 0.2879(4) 0.4733(4) 0.0232(15) Uani 1 1 d .
H60A H 0.7594 0.3268 0.4331 0.028 Uiso 1 1 calc R
C61 C 0.6432(5) 0.3155(4) 0.5335(4) 0.0201(14) Uani 1 1 d .
C62 C 0.5962(5) 0.2562(5) 0.5919(4) 0.0220(15) Uani 1 1 d .
H62A H 0.5398 0.2737 0.6339 0.026 Uiso 1 1 calc R
C63 C 0.6283(5) 0.1732(4) 0.5913(4) 0.0195(14) Uani 1 1 d .
C64 C 0.8570(6) 0.1820(5) 0.4043(5) 0.034(2) Uani 1 1 d .
H64A H 0.8610 0.1189 0.4022 0.041 Uiso 1 1 calc R
C65 C 0.9519(6) 0.2143(6) 0.4223(6) 0.047(2) Uani 1 1 d .
H65A H 0.9512 0.1938 0.4742 0.070 Uiso 1 1 calc R
H65B H 0.9524 0.2762 0.4216 0.070 Uiso 1 1 calc R
H65C H 1.0123 0.1934 0.3826 0.070 Uiso 1 1 calc R
C66 C 0.8580(7) 0.2138(6) 0.3234(5) 0.045(2) Uani 1 1 d .
H66A H 0.7978 0.1934 0.3121 0.067 Uiso 1 1 calc R
H66B H 0.9182 0.1928 0.2837 0.067 Uiso 1 1 calc R
H66C H 0.8585 0.2757 0.3225 0.067 Uiso 1 1 calc R
C67 C 0.6030(5) 0.4047(4) 0.5384(4) 0.0212(15) Uani 1 1 d .
H67A H 0.5283 0.3996 0.5514 0.025 Uiso 1 1 calc R
C68 C 0.6392(6) 0.4556(5) 0.4617(5) 0.0286(17) Uani 1 1 d .
H68A H 0.6098 0.5124 0.4700 0.043 Uiso 1 1 calc R
H68B H 0.6181 0.4271 0.4212 0.043 Uiso 1 1 calc R
H68C H 0.7128 0.4600 0.4450 0.043 Uiso 1 1 calc R
C69 C 0.6218(7) 0.4532(5) 0.6045(5) 0.036(2) Uani 1 1 d .
H69A H 0.5983 0.4199 0.6530 0.055 Uiso 1 1 calc R
H69B H 0.5852 0.5069 0.6112 0.055 Uiso 1 1 calc R
H69C H 0.6940 0.4644 0.5922 0.055 Uiso 1 1 calc R
C70 C 0.5800(5) 0.1135(5) 0.6605(4) 0.0247(16) Uani 1 1 d .
H70A H 0.5883 0.0544 0.6403 0.030 Uiso 1 1 calc R
C71 C 0.6345(6) 0.1202(6) 0.7225(4) 0.037(2) Uani 1 1 d .
H71A H 0.7066 0.1100 0.6980 0.056 Uiso 1 1 calc R
H71B H 0.6070 0.0780 0.7638 0.056 Uiso 1 1 calc R
H71C H 0.6245 0.1768 0.7452 0.056 Uiso 1 1 calc R
C72 C 0.4663(6) 0.1295(5) 0.6990(5) 0.0318(18) Uani 1 1 d .
H72A H 0.4316 0.1252 0.6594 0.048 Uiso 1 1 calc R
H72B H 0.4563 0.1861 0.7218 0.048 Uiso 1 1 calc R
H72C H 0.4388 0.0872 0.7404 0.048 Uiso 1 1 calc R
C73 C 1.0301(7) 0.2014(6) 0.1185(5) 0.043(2) Uani 1 1 d .
H73A H 1.0654 0.2274 0.1497 0.052 Uiso 1 1 calc R
C74 C 1.0759(7) 0.1408(7) 0.0668(5) 0.045(2) Uani 1 1 d .
H74A H 1.1429 0.1244 0.0622 0.055 Uiso 1 1 calc R
C75 C 1.0252(8) 0.1028(7) 0.0206(6) 0.051(2) Uani 1 1 d .
H75A H 1.0576 0.0618 -0.0172 0.062 Uiso 1 1 calc R
C76 C 0.9252(8) 0.1260(7) 0.0309(7) 0.057(3) Uani 1 1 d .
H76A H 0.8893 0.0992 0.0005 0.069 Uiso 1 1 calc R
C77 C 0.8781(8) 0.1861(6) 0.0833(6) 0.050(2) Uani 1 1 d .
H77A H 0.8100 0.2008 0.0904 0.060 Uiso 1 1 calc R
C78 C 0.9333(7) 0.2254(6) 0.1262(5) 0.041(2) Uani 1 1 d .
H78A H 0.9032 0.2695 0.1612 0.049 Uiso 1 1 calc R
C79 C 0.1006(11) 0.6173(11) 0.4260(11) 0.108(6) Uani 1 1 d .
H79A H 0.1443 0.5808 0.4425 0.129 Uiso 1 1 calc R
C80 C 0.1374(12) 0.6924(11) 0.3950(10) 0.092(5) Uani 1 1 d .
H80A H 0.2038 0.7099 0.3911 0.111 Uiso 1 1 calc R
C81 C 0.0711(10) 0.7445(9) 0.3682(8) 0.077(4) Uani 1 1 d .
H81A H 0.0929 0.7983 0.3454 0.092 Uiso 1 1 calc R
C82 C -0.0265(9) 0.7157(11) 0.3757(7) 0.075(4) Uani 1 1 d .
H82A H -0.0706 0.7506 0.3580 0.090 Uiso 1 1 calc R
C83 C -0.0582(11) 0.6415(12) 0.4069(9) 0.089(5) Uani 1 1 d .
H83A H -0.1241 0.6238 0.4096 0.107 Uiso 1 1 calc R
C84 C 0.0003(11) 0.5879(11) 0.4360(12) 0.114(6) Uani 1 1 d .
H84A H -0.0241 0.5355 0.4607 0.137 Uiso 1 1 calc R

loop_
_atom_site_aniso_label
_atom_site_aniso_U_11
_atom_site_aniso_U_22
_atom_site_aniso_U_33
_atom_site_aniso_U_23
_atom_site_aniso_U_13
_atom_site_aniso_U_12
I1 0.0263(3) 0.0521(3) 0.0319(3) -0.0053(2) -0.0122(2) -0.0056(2)
I2 0.0188(2) 0.0377(3) 0.0330(3) 0.0156(2) -0.01036(19) 0.0020(2)
Ga1 0.0069(3) 0.0278(4) 0.0267(4) 0.0046(3) -0.0081(3) -0.0034(3)
Ga2 0.0043(3) 0.0238(4) 0.0236(4) 0.0049(3) -0.0064(3) 0.0010(3)
C1 0.005(3) 0.025(4) 0.024(3) 0.004(3) -0.001(3) -0.001(3)
C2 0.008(3) 0.018(3) 0.030(4) 0.003(3) -0.002(3) -0.001(3)
C3 0.013(3) 0.031(4) 0.034(4) 0.012(3) -0.013(3) 0.001(3)
C4 0.008(3) 0.028(4) 0.037(4) 0.008(3) -0.013(3) -0.004(3)
C5 0.009(3) 0.025(4) 0.029(4) 0.007(3) -0.009(3) -0.004(3)
C6 0.004(3) 0.027(4) 0.024(3) 0.004(3) -0.002(3) 0.003(2)
C7 0.013(3) 0.031(4) 0.028(4) 0.004(3) -0.010(3) 0.001(3)
C8 0.018(3) 0.033(4) 0.027(4) 0.009(3) -0.003(3) 0.005(3)
C9 0.022(4) 0.026(4) 0.027(4) -0.001(3) -0.006(3) 0.007(3)
C10 0.016(3) 0.025(4) 0.030(4) 0.000(3) -0.017(3) 0.003(3)
C11 0.013(3) 0.028(4) 0.026(4) 0.002(3) -0.007(3) -0.001(3)
C12 0.006(3) 0.025(4) 0.026(3) 0.004(3) -0.008(3) -0.003(3)
C13 0.053(6) 0.024(4) 0.055(6) 0.011(4) 0.022(5) 0.010(4)
C14 0.023(5) 0.065(7) 0.096(9) -0.013(6) 0.015(5) -0.014(5)
C15 0.073(8) 0.073(8) 0.037(5) 0.009(5) 0.018(5) 0.033(6)
C16 0.020(4) 0.027(4) 0.040(4) -0.003(3) -0.011(3) 0.000(3)
C17 0.032(4) 0.030(4) 0.049(5) -0.013(4) -0.018(4) 0.000(3)
C18 0.086(8) 0.023(4) 0.046(5) 0.011(4) -0.027(5) -0.008(5)
C19 0.022(4) 0.027(4) 0.023(4) 0.006(3) -0.001(3) -0.011(3)
C20 0.023(4) 0.031(4) 0.038(4) -0.003(3) 0.006(3) -0.003(3)
C21 0.045(5) 0.035(5) 0.037(4) 0.004(4) -0.016(4) -0.011(4)
C22 0.009(3) 0.027(4) 0.034(4) 0.016(3) -0.014(3) -0.010(3)
C23 0.012(3) 0.042(5) 0.033(4) 0.014(3) -0.014(3) -0.015(3)
C24 0.022(4) 0.054(5) 0.034(4) 0.022(4) -0.019(3) -0.024(4)
C25 0.031(4) 0.026(4) 0.067(6) 0.021(4) -0.038(4) -0.016(3)
C26 0.020(4) 0.028(4) 0.055(5) 0.013(4) -0.025(4) -0.003(3)
C27 0.015(3) 0.027(4) 0.049(5) 0.013(3) -0.020(3) -0.006(3)
C28 0.022(4) 0.045(5) 0.037(4) 0.010(4) -0.008(3) -0.017(4)
C29 0.024(4) 0.054(6) 0.051(5) 0.000(4) -0.007(4) 0.000(4)
C30 0.048(6) 0.056(6) 0.035(5) 0.004(4) -0.009(4) -0.013(5)
C31 0.040(5) 0.042(5) 0.057(5) 0.027(4) -0.028(4) -0.016(4)
C32 0.054(6) 0.047(5) 0.077(7) 0.031(5) -0.051(5) -0.020(5)
C33 0.027(4) 0.027(4) 0.031(4) 0.007(3) -0.012(3) -0.004(3)
C34 0.018(4) 0.025(4) 0.041(4) 0.003(3) -0.013(3) 0.003(3)
C35 0.019(4) 0.048(5) 0.064(6) 0.012(5) -0.011(4) 0.007(4)
C36 0.026(4) 0.039(5) 0.043(5) 0.002(4) -0.014(4) 0.002(4)
C37 0.006(3) 0.015(3) 0.021(3) 0.000(3) -0.002(2) -0.004(2)
C38 0.008(3) 0.019(3) 0.018(3) 0.002(2) -0.005(2) -0.001(2)
C39 0.007(3) 0.021(3) 0.025(3) 0.003(3) -0.005(3) 0.000(3)
C40 0.008(3) 0.024(3) 0.024(3) 0.004(3) -0.008(3) -0.003(3)
C41 0.006(3) 0.020(3) 0.032(4) 0.002(3) -0.010(3) -0.002(2)
C42 0.006(3) 0.020(3) 0.023(3) 0.004(3) -0.003(3) 0.000(3)
C43 0.006(3) 0.023(3) 0.025(3) 0.003(3) -0.010(3) 0.002(2)
C44 0.010(3) 0.024(4) 0.023(3) 0.005(3) -0.006(3) 0.001(3)
C45 0.012(3) 0.023(4) 0.023(3) 0.002(3) -0.005(3) 0.004(3)
C46 0.016(3) 0.031(4) 0.023(3) -0.003(3) -0.013(3) 0.005(3)
C47 0.015(3) 0.018(3) 0.035(4) 0.005(3) -0.014(3) -0.004(3)
C48 0.012(3) 0.024(4) 0.022(3) 0.004(3) -0.008(3) 0.001(3)
C49 0.018(3) 0.032(4) 0.024(4) 0.007(3) -0.005(3) -0.003(3)
C50 0.014(4) 0.050(5) 0.046(5) 0.013(4) -0.001(3) -0.014(4)
C51 0.038(5) 0.035(5) 0.028(4) 0.007(3) -0.005(3) 0.006(4)
C52 0.017(3) 0.025(4) 0.023(3) 0.001(3) -0.007(3) -0.002(3)
C53 0.020(4) 0.038(5) 0.040(4) -0.010(4) -0.016(3) -0.002(3)
C54 0.023(4) 0.031(4) 0.033(4) -0.004(3) -0.012(3) 0.002(3)
C55 0.029(4) 0.021(4) 0.031(4) 0.005(3) -0.018(3) -0.012(3)
C56 0.024(4) 0.031(4) 0.028(4) 0.004(3) -0.009(3) -0.008(3)
C57 0.030(4) 0.041(5) 0.031(4) 0.013(4) -0.014(3) -0.011(4)
C58 0.013(3) 0.017(3) 0.023(3) -0.004(3) -0.010(3) -0.002(3)
C59 0.013(3) 0.016(3) 0.032(4) -0.001(3) -0.003(3) -0.002(3)
C60 0.017(3) 0.020(3) 0.029(4) 0.005(3) -0.003(3) -0.005(3)
C61 0.009(3) 0.026(4) 0.028(4) 0.003(3) -0.009(3) 0.002(3)
C62 0.014(3) 0.025(4) 0.027(4) 0.003(3) -0.006(3) 0.006(3)
C63 0.012(3) 0.024(4) 0.025(3) 0.005(3) -0.009(3) -0.001(3)
C64 0.022(4) 0.021(4) 0.042(4) 0.007(3) 0.014(3) -0.003(3)
C65 0.014(4) 0.060(6) 0.059(6) 0.011(5) -0.002(4) 0.005(4)
C66 0.029(4) 0.051(6) 0.042(5) -0.007(4) 0.006(4) -0.013(4)
C67 0.017(3) 0.023(4) 0.024(3) 0.003(3) -0.007(3) 0.008(3)
C68 0.025(4) 0.024(4) 0.038(4) 0.008(3) -0.011(3) 0.006(3)
C69 0.040(5) 0.035(5) 0.039(5) 0.000(4) -0.019(4) 0.007(4)
C70 0.022(4) 0.028(4) 0.026(4) 0.004(3) -0.009(3) 0.010(3)
C71 0.032(4) 0.056(6) 0.027(4) 0.007(4) -0.015(3) 0.017(4)
C72 0.022(4) 0.029(4) 0.034(4) 0.011(3) 0.007(3) 0.006(3)
C73 0.031(5) 0.060(6) 0.045(5) 0.014(5) -0.021(4) -0.018(4)
C74 0.027(4) 0.063(6) 0.048(5) 0.021(5) -0.014(4) -0.010(4)
C75 0.052(6) 0.047(6) 0.060(6) 0.006(5) -0.025(5) -0.006(5)
C76 0.058(6) 0.055(6) 0.079(7) -0.011(6) -0.051(6) 0.010(5)
C77 0.042(5) 0.053(6) 0.071(6) 0.002(5) -0.042(5) 0.005(5)
C78 0.037(5) 0.049(5) 0.041(5) 0.010(4) -0.020(4) -0.006(4)
C79 0.077(9) 0.099(11) 0.191(18) -0.034(12) -0.106(12) 0.037(9)
C80 0.091(10) 0.098(11) 0.127(12) -0.029(10) -0.089(10) 0.016(9)
C81 0.086(9) 0.087(9) 0.082(8) -0.045(7) -0.062(8) 0.038(7)
C82 0.049(7) 0.127(12) 0.060(7) -0.046(8) -0.032(6) 0.060(8)
C83 0.059(8) 0.131(14) 0.097(11) -0.023(10) -0.053(8) 0.030(9)
C84 0.068(9) 0.106(12) 0.200(19) -0.022(12) -0.087(12) 0.010(8)

loop_
_atom_type_symbol
_atom_type_description
_atom_type_scat_dispersion_real
_atom_type_scat_dispersion_imag
_atom_type_scat_source
C C 0.0033 0.0016 'International Tables Vol C Tables 4.2.6.8 and 6.1.1.4'
H H 0.0000 0.0000 'International Tables Vol C Tables 4.2.6.8 and 6.1.1.4'
Ga Ga 0.2307 1.6083 'International Tables Vol C Tables 4.2.6.8 and 6.1.1.4'
I I -0.4742 1.8119 'International Tables Vol C Tables 4.2.6.8 and 6.1.1.4'

loop_
_geom_angle_atom_site_label_1
_geom_angle_atom_site_label_2
_geom_angle_atom_site_label_3
_geom_angle
_geom_angle_site_symmetry_1
_geom_angle_site_symmetry_3
C1 Ga1 Ga1 130.5(2) . 2_667
C1 Ga1 I1 118.8(2) . .
Ga1 Ga1 I1 110.80(5) 2_667 .
C37 Ga2 Ga2 129.55(18) . 2_656
C37 Ga2 I2 119.23(18) . .
Ga2 Ga2 I2 111.22(5) 2_656 .
C6 C1 C2 119.9(6) . .
C6 C1 Ga1 122.2(5) . .
C2 C1 Ga1 117.7(5) . .
C3 C2 C1 119.3(6) . .
C3 C2 C7 119.8(6) . .
C1 C2 C7 120.8(6) . .
C4 C3 C2 120.7(6) . .
C3 C4 C5 119.5(6) . .
C6 C5 C4 121.4(6) . .
C5 C6 C1 119.1(6) . .
C5 C6 C22 117.2(6) . .
C1 C6 C22 123.6(6) . .
C12 C7 C8 118.2(7) . .
C12 C7 C2 123.1(7) . .
C8 C7 C2 118.5(6) . .
C9 C8 C7 119.2(6) . .
C9 C8 C13 120.5(7) . .
C7 C8 C13 120.3(7) . .
C8 C9 C10 122.8(7) . .
C11 C10 C9 117.8(7) . .
C11 C10 C16 119.8(6) . .
C9 C10 C16 122.4(7) . .
C10 C11 C12 122.4(6) . .
C11 C12 C7 119.5(7) . .
C11 C12 C19 119.8(6) . .
C7 C12 C19 120.6(6) . .
C15 C13 C8 114.3(9) . .
C15 C13 C14 109.1(8) . .
C8 C13 C14 109.7(8) . .
C17 C16 C10 115.2(7) . .
C17 C16 C18 109.9(7) . .
C10 C16 C18 111.7(7) . .
C12 C19 C20 113.3(6) . .
C12 C19 C21 110.5(6) . .
C20 C19 C21 110.3(6) . .
C27 C22 C23 121.0(7) . .
C27 C22 C6 120.1(7) . .
C23 C22 C6 118.6(7) . .
C22 C23 C24 116.4(8) . .
C22 C23 C28 122.2(7) . .
C24 C23 C28 121.3(7) . .
C25 C24 C23 123.2(8) . .
C26 C25 C24 118.1(7) . .
C26 C25 C31 119.1(8) . .
C24 C25 C31 122.8(8) . .
C25 C26 C27 122.5(8) . .
C22 C27 C26 118.7(7) . .
C22 C27 C34 122.8(6) . .
C26 C27 C34 118.4(7) . .
C23 C28 C29 111.3(7) . .
C23 C28 C30 114.2(8) . .
C29 C28 C30 108.8(7) . .
C32 C31 C33 114.0(7) . .
C32 C31 C25 115.5(8) . .
C33 C31 C25 110.1(6) . .
C27 C34 C36 112.6(6) . .
C27 C34 C35 112.6(7) . .
C36 C34 C35 107.6(7) . .
C38 C37 C42 119.7(6) . .
C38 C37 Ga2 123.5(5) . .
C42 C37 Ga2 116.6(5) . .
C37 C38 C39 119.4(6) . .
C37 C38 C43 123.7(6) . .
C39 C38 C43 116.6(6) . .
C40 C39 C38 120.2(6) . .
C39 C40 C41 120.6(6) . .
C40 C41 C42 120.4(6) . .
C41 C42 C37 119.4(6) . .
C41 C42 C58 119.6(6) . .
C37 C42 C58 120.6(6) . .
C48 C43 C44 120.3(6) . .
C48 C43 C38 120.8(6) . .
C44 C43 C38 118.5(6) . .
C45 C44 C43 118.3(6) . .
C45 C44 C49 119.2(6) . .
C43 C44 C49 122.3(6) . .
C46 C45 C44 122.2(6) . .
C47 C46 C45 118.9(7) . .
C47 C46 C52 121.1(6) . .
C45 C46 C52 119.9(6) . .
C46 C47 C48 122.0(6) . .
C47 C48 C43 118.3(6) . .
C47 C48 C55 119.5(6) . .
C43 C48 C55 122.1(6) . .
C44 C49 C50 111.5(6) . .
C44 C49 C51 113.5(6) . .
C50 C49 C51 109.0(6) . .
C54 C52 C46 111.5(6) . .
C54 C52 C53 110.5(6) . .
C46 C52 C53 111.6(6) . .
C56 C55 C48 112.8(6) . .
C56 C55 C57 107.9(6) . .
C48 C55 C57 112.1(6) . .
C63 C58 C59 119.3(6) . .
C63 C58 C42 121.7(6) . .
C59 C58 C42 119.0(6) . .
C60 C59 C58 119.5(6) . .
C60 C59 C64 118.6(6) . .
C58 C59 C64 121.7(6) . .
C61 C60 C59 122.3(6) . .
C60 C61 C62 116.9(6) . .
C60 C61 C67 123.3(6) . .
C62 C61 C67 119.8(6) . .
C63 C62 C61 123.2(7) . .
C62 C63 C58 118.8(6) . .
C62 C63 C70 120.7(6) . .
C58 C63 C70 120.3(6) . .
C59 C64 C66 113.5(7) . .
C59 C64 C65 111.2(7) . .
C66 C64 C65 109.6(6) . .
C69 C67 C61 112.1(6) . .
C69 C67 C68 110.5(6) . .
C61 C67 C68 114.7(6) . .
C63 C70 C71 110.4(6) . .
C63 C70 C72 113.2(6) . .
C71 C70 C72 109.5(6) . .
C74 C73 C78 120.6(9) . .
C73 C74 C75 120.2(9) . .
C74 C75 C76 118.6(10) . .
C77 C76 C75 121.6(9) . .
C76 C77 C78 117.9(9) . .
C73 C78 C77 121.0(10) . .
C80 C79 C84 124.9(14) . .
C79 C80 C81 116.2(14) . .
C82 C81 C80 119.5(15) . .
C83 C82 C81 121.2(12) . .
C82 C83 C84 122.9(14) . .
C83 C84 C79 115.0(17) . .

loop_
_geom_bond_atom_site_label_1
_geom_bond_atom_site_label_2
_geom_bond_distance
_geom_bond_site_symmetry_2
I1 Ga1 2.5143(15) .
I2 Ga2 2.5373(14) .
Ga1 C1 1.973(7) .
Ga1 Ga1 2.482(2) 2_667
Ga2 C37 1.983(6) .
Ga2 Ga2 2.5015(19) 2_656
C1 C6 1.405(10) .
C1 C2 1.422(9) .
C2 C3 1.399(10) .
C2 C7 1.498(10) .
C3 C4 1.392(10) .
C4 C5 1.398(9) .
C5 C6 1.392(9) .
C6 C22 1.526(9) .
C7 C12 1.423(9) .
C7 C8 1.421(11) .
C8 C9 1.388(11) .
C8 C13 1.540(10) .
C9 C10 1.396(10) .
C10 C11 1.369(10) .
C10 C16 1.525(10) .
C11 C12 1.402(10) .
C12 C19 1.516(10) .
C13 C15 1.516(16) .
C13 C14 1.557(16) .
C16 C17 1.505(11) .
C16 C18 1.533(12) .
C19 C20 1.535(10) .
C19 C21 1.547(11) .
C22 C27 1.391(11) .
C22 C23 1.413(11) .
C23 C24 1.432(11) .
C23 C28 1.497(12) .
C24 C25 1.376(13) .
C25 C26 1.359(12) .
C25 C31 1.556(10) .
C26 C27 1.417(10) .
C27 C34 1.511(11) .
C28 C29 1.536(11) .
C28 C30 1.534(12) .
C31 C32 1.438(12) .
C31 C33 1.518(11) .
C34 C36 1.532(11) .
C34 C35 1.556(10) .
C37 C38 1.398(9) .
C37 C42 1.415(9) .
C38 C39 1.415(9) .
C38 C43 1.492(9) .
C39 C40 1.378(10) .
C40 C41 1.386(10) .
C41 C42 1.396(9) .
C42 C58 1.506(9) .
C43 C48 1.412(9) .
C43 C44 1.424(9) .
C44 C45 1.395(10) .
C44 C49 1.534(9) .
C45 C46 1.389(10) .
C46 C47 1.381(10) .
C46 C52 1.541(10) .
C47 C48 1.410(10) .
C48 C55 1.535(10) .
C49 C50 1.542(10) .
C49 C51 1.559(10) .
C52 C54 1.537(10) .
C52 C53 1.542(9) .
C55 C56 1.530(10) .
C55 C57 1.536(10) .
C58 C63 1.408(9) .
C58 C59 1.416(9) .
C59 C60 1.394(10) .
C59 C64 1.531(10) .
C60 C61 1.388(10) .
C61 C62 1.404(9) .
C61 C67 1.512(10) .
C62 C63 1.387(10) .
C63 C70 1.535(9) .
C64 C66 1.530(13) .
C64 C65 1.548(12) .
C67 C69 1.509(11) .
C67 C68 1.534(9) .
C70 C71 1.534(11) .
C70 C72 1.546(10) .
C73 C74 1.355(14) .
C73 C78 1.370(13) .
C74 C75 1.388(14) .
C75 C76 1.401(14) .
C76 C77 1.361(15) .
C77 C78 1.397(13) .
C79 C80 1.34(2) .
C79 C84 1.43(2) .
C80 C81 1.427(18) .
C81 C82 1.405(19) .
C82 C83 1.31(2) .
C83 C84 1.38(2) .

loop_
_geom_torsion_atom_site_label_1
_geom_torsion_atom_site_label_2
_geom_torsion_atom_site_label_3
_geom_torsion_atom_site_label_4
_geom_torsion
_geom_torsion_site_symmetry_1
Ga1 Ga1 C1 C6 -85.4(6) 2_667
I1 Ga1 C1 C6 94.4(6) .
Ga1 Ga1 C1 C2 89.3(6) 2_667
I1 Ga1 C1 C2 -90.9(5) .
C6 C1 C2 C3 4.4(10) .
Ga1 C1 C2 C3 -170.5(5) .
C6 C1 C2 C7 -170.5(6) .
Ga1 C1 C2 C7 14.7(9) .
C1 C2 C3 C4 -1.8(11) .
C7 C2 C3 C4 173.1(7) .
C2 C3 C4 C5 -0.8(11) .
C3 C4 C5 C6 0.8(11) .
C4 C5 C6 C1 1.8(11) .
C4 C5 C6 C22 -175.3(7) .
C2 C1 C6 C5 -4.4(10) .
Ga1 C1 C6 C5 170.2(5) .
C2 C1 C6 C22 172.6(6) .
Ga1 C1 C6 C22 -12.8(10) .
C3 C2 C7 C12 86.2(9) .
C1 C2 C7 C12 -99.0(8) .
C3 C2 C7 C8 -89.5(9) .
C1 C2 C7 C8 85.3(8) .
C12 C7 C8 C9 1.8(10) .
C2 C7 C8 C9 177.7(7) .
C12 C7 C8 C13 -176.7(7) .
C2 C7 C8 C13 -0.8(11) .
C7 C8 C9 C10 -1.1(11) .
C13 C8 C9 C10 177.4(8) .
C8 C9 C10 C11 0.8(11) .
C8 C9 C10 C16 -179.1(7) .
C9 C10 C11 C12 -1.3(10) .
C16 C10 C11 C12 178.6(6) .
C10 C11 C12 C7 2.0(10) .
C10 C11 C12 C19 -175.5(6) .
C8 C7 C12 C11 -2.3(10) .
C2 C7 C12 C11 -177.9(6) .
C8 C7 C12 C19 175.3(6) .
C2 C7 C12 C19 -0.4(10) .
C9 C8 C13 C15 34.3(12) .
C7 C8 C13 C15 -147.3(8) .
C9 C8 C13 C14 -88.6(10) .
C7 C8 C13 C14 89.9(9) .
C11 C10 C16 C17 167.0(7) .
C9 C10 C16 C17 -13.1(10) .
C11 C10 C16 C18 -66.6(9) .
C9 C10 C16 C18 113.3(8) .
C11 C12 C19 C20 -36.2(9) .
C7 C12 C19 C20 146.2(7) .
C11 C12 C19 C21 88.2(8) .
C7 C12 C19 C21 -89.4(8) .
C5 C6 C22 C27 -77.6(8) .
C1 C6 C22 C27 105.4(8) .
C5 C6 C22 C23 96.3(8) .
C1 C6 C22 C23 -80.7(8) .
C27 C22 C23 C24 1.9(10) .
C6 C22 C23 C24 -171.8(6) .
C27 C22 C23 C28 179.2(6) .
C6 C22 C23 C28 5.4(10) .
C22 C23 C24 C25 0.5(10) .
C28 C23 C24 C25 -176.8(7) .
C23 C24 C25 C26 -2.4(11) .
C23 C24 C25 C31 174.6(6) .
C24 C25 C26 C27 1.9(11) .
C31 C25 C26 C27 -175.2(7) .
C23 C22 C27 C26 -2.4(10) .
C6 C22 C27 C26 171.3(6) .
C23 C22 C27 C34 -179.5(6) .
C6 C22 C27 C34 -5.8(10) .
C25 C26 C27 C22 0.4(11) .
C25 C26 C27 C34 177.6(7) .
C22 C23 C28 C29 -85.1(8) .
C24 C23 C28 C29 92.1(9) .
C22 C23 C28 C30 151.2(7) .
C24 C23 C28 C30 -31.6(9) .
C26 C25 C31 C32 -131.0(9) .
C24 C25 C31 C32 52.0(11) .
C26 C25 C31 C33 98.1(9) .
C24 C25 C31 C33 -78.9(10) .
C22 C27 C34 C36 99.4(8) .
C26 C27 C34 C36 -77.6(8) .
C22 C27 C34 C35 -138.6(7) .
C26 C27 C34 C35 44.3(9) .
Ga2 Ga2 C37 C38 81.9(6) 2_656
I2 Ga2 C37 C38 -98.7(5) .
Ga2 Ga2 C37 C42 -93.1(5) 2_656
I2 Ga2 C37 C42 86.3(5) .
C42 C37 C38 C39 4.7(9) .
Ga2 C37 C38 C39 -170.2(5) .
C42 C37 C38 C43 -168.8(6) .
Ga2 C37 C38 C43 16.3(9) .
C37 C38 C39 C40 -0.1(9) .
C43 C38 C39 C40 173.9(6) .
C38 C39 C40 C41 -4.1(9) .
C39 C40 C41 C42 3.7(10) .
C40 C41 C42 C37 1.0(9) .
C40 C41 C42 C58 -172.0(6) .
C38 C37 C42 C41 -5.1(9) .
Ga2 C37 C42 C41 170.1(5) .
C38 C37 C42 C58 167.8(6) .
Ga2 C37 C42 C58 -17.0(8) .
C37 C38 C43 C48 -110.8(7) .
C39 C38 C43 C48 75.5(8) .
C37 C38 C43 C44 76.9(8) .
C39 C38 C43 C44 -96.8(7) .
C48 C43 C44 C45 -2.8(9) .
C38 C43 C44 C45 169.5(6) .
C48 C43 C44 C49 -177.4(6) .
C38 C43 C44 C49 -5.0(9) .
C43 C44 C45 C46 0.9(10) .
C49 C44 C45 C46 175.6(6) .
C44 C45 C46 C47 1.3(10) .
C44 C45 C46 C52 -175.4(6) .
C45 C46 C47 C48 -1.6(10) .
C52 C46 C47 C48 175.1(6) .
C46 C47 C48 C43 -0.3(10) .
C46 C47 C48 C55 -177.3(6) .
C44 C43 C48 C47 2.6(9) .
C38 C43 C48 C47 -169.6(6) .
C44 C43 C48 C55 179.5(6) .
C38 C43 C48 C55 7.3(9) .
C45 C44 C49 C50 -89.5(8) .
C43 C44 C49 C50 85.0(8) .
C45 C44 C49 C51 34.1(9) .
C43 C44 C49 C51 -151.4(6) .
C47 C46 C52 C54 -62.0(8) .
C45 C46 C52 C54 114.6(7) .
C47 C46 C52 C53 62.1(8) .
C45 C46 C52 C53 -121.3(7) .
C47 C48 C55 C56 -47.2(9) .
C43 C48 C55 C56 136.0(7) .
C47 C48 C55 C57 74.9(8) .
C43 C48 C55 C57 -101.9(8) .
C41 C42 C58 C63 -95.0(8) .
C37 C42 C58 C63 92.1(8) .
C41 C42 C58 C59 83.0(8) .
C37 C42 C58 C59 -89.8(8) .
C63 C58 C59 C60 -1.2(10) .
C42 C58 C59 C60 -179.3(6) .
C63 C58 C59 C64 174.7(7) .
C42 C58 C59 C64 -3.4(10) .
C58 C59 C60 C61 0.3(11) .
C64 C59 C60 C61 -175.7(7) .
C59 C60 C61 C62 0.4(11) .
C59 C60 C61 C67 -179.5(7) .
C60 C61 C62 C63 -0.3(11) .
C67 C61 C62 C63 179.7(7) .
C61 C62 C63 C58 -0.6(11) .
C61 C62 C63 C70 174.4(7) .
C59 C58 C63 C62 1.3(10) .
C42 C58 C63 C62 179.3(6) .
C59 C58 C63 C70 -173.7(6) .
C42 C58 C63 C70 4.3(10) .
C60 C59 C64 C66 -46.9(10) .
C58 C59 C64 C66 137.1(7) .
C60 C59 C64 C65 77.1(9) .
C58 C59 C64 C65 -98.8(8) .
C60 C61 C67 C69 -110.2(8) .
C62 C61 C67 C69 69.8(9) .
C60 C61 C67 C68 16.8(10) .
C62 C61 C67 C68 -163.2(7) .
C62 C63 C70 C71 -88.3(8) .
C58 C63 C70 C71 86.6(8) .
C62 C63 C70 C72 34.9(10) .
C58 C63 C70 C72 -150.1(7) .
C78 C73 C74 C75 0.4(13) .
C73 C74 C75 C76 -2.4(14) .
C74 C75 C76 C77 1.7(16) .
C75 C76 C77 C78 1.1(15) .
C74 C73 C78 C77 2.4(13) .
C76 C77 C78 C73 -3.1(14) .
C84 C79 C80 C81 -2(3) .
C79 C80 C81 C82 0(2) .
C80 C81 C82 C83 -0.1(19) .
C81 C82 C83 C84 2(2) .
C82 C83 C84 C79 -3(3) .
C80 C79 C84 C83 3(3) .
